data_1543984
loop_
_publ_author_name
'Malikireddy, Parvathi'
'Siddan, Gouthaman'
'Madurai, Sugunalakshmi'
'Chandramouleeswaran, Suvasini'
'Srinivasakannan, Lakshmi'

_publ_section_title
;
 10-Methyl-10<i>H</i>-phenothiazine
;
_journal_coeditor_code BT4023
_journal_issue 8
_journal_name_full IUCrData
_journal_page_first x161299
_journal_paper_doi 10.1107/S2414314616012992
_journal_volume 1
_journal_year 2016
_chemical_formula_iupac 'C13 H11 N S'
_chemical_formula_moiety 'C13 H11 N S'
_chemical_formula_sum 'C13 H11 N S'
_chemical_formula_weight 213.29
_chemical_name_systematic
;
10-Methyl-10<i>H</i>-phenothiazine
;
_space_group_crystal_system monoclinic
_space_group_IT_number 14
_space_group_name_Hall '-P 2ybc'
_space_group_name_H-M_alt 'P 1 21/c 1'
_symmetry_space_group_name_Hall '-P 2ybc'
_symmetry_space_group_name_H-M 'P 1 21/c 1'
_atom_sites_solution_hydrogens geom
_audit_creation_method SHELXL-2016/3
_cell_angle_alpha 90
_cell_angle_beta 106.591(2)
_cell_angle_gamma 90
_cell_formula_units_Z 4
_cell_length_a 11.6245(7)
_cell_length_b 6.9130(4)
_cell_length_c 13.7792(10)
_cell_measurement_reflns_used 1567
_cell_measurement_temperature 296(2)
_cell_measurement_theta_max 29.354
_cell_measurement_theta_min 3.085
_cell_volume 1061.20(12)
_computing_cell_refinement
;
SAINT (Bruker, 2004)
;
_computing_data_collection
;
APEX2 (Bruker, 2004)
;
_computing_data_reduction
;
SAINT (Bruker, 2004)
;
_computing_molecular_graphics
;
ORTEP-3 for Windows (Farrugia, 2012) and PLATON (Spek, 2009)
;
_computing_publication_material
;
publCIF (Westrip, 2010)
;
_computing_structure_refinement
;
SHELXL2014 (Sheldrick, 2015)
;
_computing_structure_solution
;
SHELXS97 (Sheldrick, 2008)
;
_diffrn_ambient_temperature 296(2)
_diffrn_measured_fraction_theta_full 0.999
_diffrn_measured_fraction_theta_max 0.999
_diffrn_measurement_device_type 'Bruker Kappa APEXII CCD'
_diffrn_measurement_method 'Bruker axs kappa axes2 CCD Diffractometer'
_diffrn_radiation_type MoK\a
_diffrn_radiation_wavelength 0.71073
_diffrn_reflns_av_R_equivalents 0.0183
_diffrn_reflns_limit_h_max 13
_diffrn_reflns_limit_h_min -13
_diffrn_reflns_limit_k_max 8
_diffrn_reflns_limit_k_min -8
_diffrn_reflns_limit_l_max 16
_diffrn_reflns_limit_l_min -14
_diffrn_reflns_number 10676
_diffrn_reflns_theta_full 24.997
_diffrn_reflns_theta_max 24.997
_diffrn_reflns_theta_min 3.085
_exptl_absorpt_coefficient_mu 0.267
_exptl_absorpt_correction_T_max 0.7463
_exptl_absorpt_correction_T_min 0.6905
_exptl_absorpt_correction_type multi-scan
_exptl_absorpt_process_details
;
(SADABS; Bruker, 2004)
;
_exptl_crystal_colour green
_exptl_crystal_density_diffrn 1.335
_exptl_crystal_description block
_exptl_crystal_F_000 448
_exptl_crystal_size_max 0.30
_exptl_crystal_size_mid 0.25
_exptl_crystal_size_min 0.20
_refine_diff_density_max 0.162
_refine_diff_density_min -0.208
_refine_ls_extinction_method none
_refine_ls_goodness_of_fit_ref 1.052
_refine_ls_hydrogen_treatment constr
_refine_ls_matrix_type full
_refine_ls_number_parameters 137
_refine_ls_number_reflns 1868
_refine_ls_number_restraints 0
_refine_ls_restrained_S_all 1.052
_refine_ls_R_factor_all 0.0451
_refine_ls_R_factor_gt 0.0346
_refine_ls_shift/su_max 0.000
_refine_ls_shift/su_mean 0.000
_refine_ls_structure_factor_coef Fsqd
_refine_ls_weighting_details 'w=1/[\s^2^(Fo^2^)+(0.0378P)^2^+0.6758P] where P=(Fo^2^+2Fc^2^)/3'
_refine_ls_weighting_scheme calc
_refine_ls_wR_factor_gt 0.0825
_refine_ls_wR_factor_ref 0.0974
_reflns_number_gt 1567
_reflns_number_total 1868
_reflns_threshold_expression 'I > 2\s(I)'
_cod_data_source_file bt4023sup1.cif
_cod_data_source_block I
_cod_database_code 1543984
_shelx_space_group_comment
;
The symmetry employed for this shelxl refinement is uniquely defined
by the following loop, which should always be used as a source of
symmetry information in preference to the above space-group names.
They are only intended as comments.
;

loop_
_space_group_symop_operation_xyz
'x, y, z'
'-x, y+1/2, -z+1/2'
'-x, -y, -z'
'x, -y-1/2, z-1/2'

loop_
_atom_site_type_symbol
_atom_site_label
_atom_site_fract_x
_atom_site_fract_y
_atom_site_fract_z
_atom_site_U_iso_or_equiv
_atom_site_adp_type
_atom_site_calc_flag
_atom_site_occupancy
S S1 0.86050(5) 0.40501(9) 0.04641(4) 0.0510(2) Uani d 1
N N1 0.73700(14) 0.7457(2) 0.09898(12) 0.0424(4) Uani d 1
C C6 0.71525(17) 0.4834(3) -0.02138(14) 0.0386(4) Uani d 1
C C7 0.85448(15) 0.4638(3) 0.16918(14) 0.0377(4) Uani d 1
C C2 0.55714(17) 0.7158(3) -0.04584(15) 0.0435(5) Uani d 1
H H2 0.525007 0.826949 -0.025824 0.052 Uiso calc 1
C C12 0.79493(15) 0.6314(3) 0.18380(14) 0.0375(4) Uani d 1
C C1 0.66956(16) 0.6503(3) 0.01080(14) 0.0363(4) Uani d 1
C C5 0.64954(19) 0.3852(3) -0.10654(15) 0.0482(5) Uani d 1
H H5 0.680226 0.272801 -0.126692 0.058 Uiso calc 1
C C3 0.49300(19) 0.6178(3) -0.13119(15) 0.0487(5) Uani d 1
H H3 0.418167 0.663806 -0.168228 0.058 Uiso calc 1
C C11 0.79623(18) 0.6807(3) 0.28215(15) 0.0495(5) Uani d 1
H H11 0.754341 0.788976 0.293389 0.059 Uiso calc 1
C C4 0.5380(2) 0.4536(4) -0.16213(15) 0.0523(5) Uani d 1
H H4 0.494181 0.388443 -0.219924 0.063 Uiso calc 1
C C8 0.91483(17) 0.3503(3) 0.25088(16) 0.0480(5) Uani d 1
H H8 0.952563 0.236993 0.240176 0.058 Uiso calc 1
C C9 0.9189(2) 0.4055(4) 0.34792(17) 0.0581(6) Uani d 1
H H9 0.961780 0.331961 0.402883 0.070 Uiso calc 1
C C10 0.8596(2) 0.5690(4) 0.36327(17) 0.0596(6) Uani d 1
H H10 0.862047 0.605223 0.428820 0.072 Uiso calc 1
C C13 0.7003(2) 0.9396(3) 0.1182(2) 0.0638(7) Uani d 1
H H13A 0.683800 1.014474 0.057068 0.096 Uiso calc 1
H H13B 0.763616 1.000018 0.169713 0.096 Uiso calc 1
H H13C 0.629368 0.932321 0.140436 0.096 Uiso calc 1

loop_
_atom_site_aniso_label
_atom_site_aniso_U_11
_atom_site_aniso_U_22
_atom_site_aniso_U_33
_atom_site_aniso_U_12
_atom_site_aniso_U_13
_atom_site_aniso_U_23
S1 0.0417(3) 0.0638(4) 0.0492(3) 0.0133(2) 0.0158(2) -0.0065(3)
N1 0.0440(9) 0.0328(8) 0.0465(10) 0.0017(7) 0.0065(7) -0.0023(7)
C6 0.0394(10) 0.0458(11) 0.0346(10) 0.0009(8) 0.0171(8) 0.0021(8)
C7 0.0278(9) 0.0429(11) 0.0414(10) -0.0012(8) 0.0085(8) -0.0006(8)
C2 0.0444(11) 0.0406(11) 0.0446(11) 0.0053(9) 0.0113(9) 0.0091(9)
C12 0.0288(9) 0.0412(10) 0.0403(10) -0.0038(8) 0.0067(8) -0.0030(8)
C1 0.0396(10) 0.0358(10) 0.0356(10) -0.0015(8) 0.0142(8) 0.0051(8)
C5 0.0557(13) 0.0537(13) 0.0388(11) -0.0004(10) 0.0193(9) -0.0086(9)
C3 0.0438(11) 0.0613(14) 0.0380(11) -0.0014(10) 0.0070(9) 0.0113(10)
C11 0.0401(11) 0.0613(13) 0.0452(12) 0.0002(10) 0.0095(9) -0.0126(10)
C4 0.0534(13) 0.0681(15) 0.0334(11) -0.0090(11) 0.0094(9) -0.0032(10)
C8 0.0348(10) 0.0490(12) 0.0552(13) 0.0011(9) 0.0048(9) 0.0060(10)
C9 0.0428(12) 0.0780(17) 0.0464(13) -0.0064(11) 0.0015(10) 0.0167(12)
C10 0.0467(12) 0.0927(19) 0.0372(11) -0.0097(13) 0.0086(9) -0.0066(12)
C13 0.0721(16) 0.0369(12) 0.0734(16) 0.0045(11) 0.0061(13) -0.0066(11)

loop_
_atom_type_symbol
_atom_type_description
_atom_type_scat_dispersion_real
_atom_type_scat_dispersion_imag
_atom_type_scat_source
C C 0.0033 0.0016 'International Tables Vol C Tables 4.2.6.8 and 6.1.1.4'
H H 0.0000 0.0000 'International Tables Vol C Tables 4.2.6.8 and 6.1.1.4'
N N 0.0061 0.0033 'International Tables Vol C Tables 4.2.6.8 and 6.1.1.4'
S S 0.1246 0.1234 'International Tables Vol C Tables 4.2.6.8 and 6.1.1.4'

loop_
_geom_angle_atom_site_label_1
_geom_angle_atom_site_label_2
_geom_angle_atom_site_label_3
_geom_angle
C7 S1 C6 98.23(8)
C1 N1 C12 117.96(15)
C1 N1 C13 117.97(17)
C12 N1 C13 117.42(17)
C5 C6 C1 120.53(18)
C5 C6 S1 120.80(16)
C1 C6 S1 118.64(14)
C8 C7 C12 120.65(19)
C8 C7 S1 119.99(16)
C12 C7 S1 119.23(14)
C3 C2 C1 120.74(19)
C3 C2 H2 119.6
C1 C2 H2 119.6
C11 C12 C7 118.41(18)
C11 C12 N1 122.60(18)
C7 C12 N1 118.99(17)
C2 C1 C6 118.19(18)
C2 C1 N1 122.26(17)
C6 C1 N1 119.55(16)
C6 C5 C4 120.3(2)
C6 C5 H5 119.9
C4 C5 H5 119.9
C4 C3 C2 120.8(2)
C4 C3 H3 119.6
C2 C3 H3 119.6
C10 C11 C12 120.3(2)
C10 C11 H11 119.9
C12 C11 H11 119.9
C3 C4 C5 119.4(2)
C3 C4 H4 120.3
C5 C4 H4 120.3
C9 C8 C7 120.0(2)
C9 C8 H8 120.0
C7 C8 H8 120.0
C10 C9 C8 119.9(2)
C10 C9 H9 120.1
C8 C9 H9 120.1
C9 C10 C11 120.7(2)
C9 C10 H10 119.7
C11 C10 H10 119.7
N1 C13 H13A 109.5
N1 C13 H13B 109.5
H13A C13 H13B 109.5
N1 C13 H13C 109.5
H13A C13 H13C 109.5
H13B C13 H13C 109.5

loop_
_geom_bond_atom_site_label_1
_geom_bond_atom_site_label_2
_geom_bond_distance
S1 C7 1.760(2)
S1 C6 1.7652(19)
N1 C1 1.408(2)
N1 C12 1.412(2)
N1 C13 1.454(3)
C6 C5 1.382(3)
C6 C1 1.395(3)
C7 C8 1.387(3)
C7 C12 1.394(3)
C2 C3 1.377(3)
C2 C1 1.393(3)
C2 H2 0.9300
C12 C11 1.393(3)
C5 C4 1.387(3)
C5 H5 0.9300
C3 C4 1.368(3)
C3 H3 0.9300
C11 C10 1.385(3)
C11 H11 0.9300
C4 H4 0.9300
C8 C9 1.378(3)
C8 H8 0.9300
C9 C10 1.371(4)
C9 H9 0.9300
C10 H10 0.9300
C13 H13A 0.9600
C13 H13B 0.9600
C13 H13C 0.9600

loop_
_geom_torsion_atom_site_label_1
_geom_torsion_atom_site_label_2
_geom_torsion_atom_site_label_3
_geom_torsion_atom_site_label_4
_geom_torsion
C7 S1 C6 C5 -144.50(17)
C7 S1 C6 C1 37.60(17)
C6 S1 C7 C8 146.79(16)
C6 S1 C7 C12 -37.18(16)
C8 C7 C12 C11 -0.8(3)
S1 C7 C12 C11 -176.84(14)
C8 C7 C12 N1 178.45(17)
S1 C7 C12 N1 2.4(2)
C1 N1 C12 C11 -137.67(19)
C13 N1 C12 C11 13.2(3)
C1 N1 C12 C7 43.1(2)
C13 N1 C12 C7 -166.04(18)
C3 C2 C1 C6 0.1(3)
C3 C2 C1 N1 -179.31(18)
C5 C6 C1 C2 -0.8(3)
S1 C6 C1 C2 177.16(14)
C5 C6 C1 N1 178.68(18)
S1 C6 C1 N1 -3.4(2)
C12 N1 C1 C2 136.84(18)
C13 N1 C1 C2 -13.9(3)
C12 N1 C1 C6 -42.6(2)
C13 N1 C1 C6 166.72(19)
C1 C6 C5 C4 1.1(3)
S1 C6 C5 C4 -176.76(16)
C1 C2 C3 C4 0.2(3)
C7 C12 C11 C10 2.6(3)
N1 C12 C11 C10 -176.63(19)
C2 C3 C4 C5 0.1(3)
C6 C5 C4 C3 -0.8(3)
C12 C7 C8 C9 -1.6(3)
S1 C7 C8 C9 174.34(16)
C7 C8 C9 C10 2.3(3)
C8 C9 C10 C11 -0.5(3)
C12 C11 C10 C9 -2.0(3)

_cod_database_fobs_code 1543984
